data_1558131
loop_
_publ_author_name
'Duan, Wen-Di'
'Zhang, Yu-Fang'
'Hu, Youhong'

_publ_section_title
;
 NaH Promoted One-Pot Tandem Reactions of 3-(1-Alkynyl) Chromones to Form
 2-Nitrogen-Substituted Xanthones
;
_journal_issue 22
_journal_name_full 'ACS Omega'
_journal_page_first 13454
_journal_page_last 13461
_journal_paper_doi 10.1021/acsomega.0c01930
_journal_volume 5
_journal_year 2020
_chemical_formula_moiety 'C25 H17 Cl N2 O5, C3 H7'
_chemical_formula_sum 'C28 H24 Cl N2 O5'
_chemical_formula_weight 503.94
_space_group_crystal_system tetragonal
_space_group_IT_number 85
_space_group_name_Hall '-P 4a'
_space_group_name_H-M_alt 'P 4/n :2'
_atom_sites_solution_hydrogens geom
_atom_sites_solution_primary dual
_audit_creation_date 2019-01-08
_audit_creation_method
;
Olex2 1.2
(compiled 2018.05.29 svn.r3508 for OlexSys, GUI svn.r5506)
;
_cell_angle_alpha 90
_cell_angle_beta 90
_cell_angle_gamma 90
_cell_formula_units_Z 8
_cell_length_a 26.429(2)
_cell_length_b 26.429(2)
_cell_length_c 7.8670(7)
_cell_measurement_reflns_used 4296
_cell_measurement_temperature 110
_cell_measurement_theta_max 24.777
_cell_measurement_theta_min 2.439
_cell_volume 5495.0(8)
_computing_cell_refinement 'SAINT V8.38A (?, 2016)'
_computing_data_reduction 'SAINT V8.38A (?, 2016)'
_computing_molecular_graphics 'Olex2 (Dolomanov et al., 2009)'
_computing_publication_material 'Olex2 (Dolomanov et al., 2009)'
_computing_structure_refinement 'ShelXL (Sheldrick, 2015)'
_computing_structure_solution 'ShelXT (Sheldrick, 2015)'
_diffrn_ambient_temperature 110.0
_diffrn_measured_fraction_theta_full 0.995
_diffrn_measured_fraction_theta_max 0.995
_diffrn_measurement_device_type 'Bruker APEX-II CCD'
_diffrn_measurement_method '\f and \w scans'
_diffrn_radiation_type MoK\a
_diffrn_radiation_wavelength 0.71073
_diffrn_reflns_av_R_equivalents 0.1201
_diffrn_reflns_av_unetI/netI 0.1197
_diffrn_reflns_Laue_measured_fraction_full 0.995
_diffrn_reflns_Laue_measured_fraction_max 0.995
_diffrn_reflns_limit_h_max 31
_diffrn_reflns_limit_h_min -31
_diffrn_reflns_limit_k_max 27
_diffrn_reflns_limit_k_min -28
_diffrn_reflns_limit_l_max 8
_diffrn_reflns_limit_l_min -9
_diffrn_reflns_number 18173
_diffrn_reflns_point_group_measured_fraction_full 0.995
_diffrn_reflns_point_group_measured_fraction_max 0.995
_diffrn_reflns_theta_full 25.009
_diffrn_reflns_theta_max 25.009
_diffrn_reflns_theta_min 2.180
_diffrn_standards_number 0
_exptl_absorpt_coefficient_mu 0.177
_exptl_absorpt_correction_T_max 0.7452
_exptl_absorpt_correction_T_min 0.4352
_exptl_absorpt_correction_type multi-scan
_exptl_absorpt_process_details
'SADABS-2016/2 (Bruker,2016/2) was used for absorption correction. wR2(int) was 0.1038 before and 0.0826 after correction. The Ratio of minimum to maximum transmission is 0.5840. The \l/2 correction factor is Not present.'
_exptl_crystal_colour colourless
_exptl_crystal_colour_primary colourless
_exptl_crystal_density_diffrn 1.218
_exptl_crystal_description block
_exptl_crystal_F_000 2104
_exptl_crystal_size_max 0.12
_exptl_crystal_size_mid 0.08
_exptl_crystal_size_min 0.05
_platon_squeeze_details
;
TITL 22019030_0m_a.res in P4/n
CELL   26.4290   26.4290    7.8670     90.00     90.00     90.00
SPGR P4/n
# Solvent Accessible Volume =       791
# Electrons Found in S.A.V. =       215
# Note: Atoms in Void as Cxxx and Qxxx all others
C101 0.648 0.817 0.120 !       3.48 eA-3
C102 0.750 0.748 0.469 !       2.93 eA-3
C103 0.751 0.844 0.029 !       2.84 eA-3
C104 0.250 0.246 0.438 !       2.47 eA-3
C105 0.330 0.329 0.041 !       1.91 eA-3
C106 0.756 0.727 0.676 !       1.64 eA-3
C107 0.728 0.673 0.959 !       1.18 eA-3
C108 0.187 0.237 0.942 !       1.11 eA-3
C109 0.728 0.794 0.292 !       0.98 eA-3
C110 0.296 0.305 0.127 !       0.97 eA-3
C111 0.187 0.236 0.033 !       0.97 eA-3
C112 0.274 0.247 0.649 !       0.96 eA-3
C113 0.286 0.280 0.243 !       0.96 eA-3
C114 0.787 0.698 0.186 !       0.86 eA-3
C115 0.787 0.820 0.216 !       0.85 eA-3
C116 0.301 0.222 0.154 !       0.85 eA-3
C117 0.750 0.749 0.219 !       0.85 eA-3
Q118 0.796 0.387 0.930 !       0.82 eA-3
C119 0.208 0.263 0.782 !       0.82 eA-3
C120 0.360 0.169 0.105 !       0.79 eA-3
C121 0.180 0.218 0.829 !       0.77 eA-3
C122 0.712 0.801 0.969 !       0.75 eA-3
C123 0.749 0.689 0.182 !       0.75 eA-3
C124 0.757 0.788 0.787 !       0.74 eA-3
C125 0.796 0.898-0.004 !       0.72 eA-3
C126 0.353 0.226 0.787 !       0.70 eA-3
C127 0.704 0.779 0.099 !       0.69 eA-3
Q128 0.841 0.703 0.814 !       0.65 eA-3
C129 0.776 0.667 0.898 !       0.65 eA-3
C130 0.274 0.237 0.080 !       0.64 eA-3
Q131 0.831 0.743 0.812 !       0.64 eA-3
Q132 0.808 0.900 0.937 !       0.64 eA-3
Q133 0.836 0.773 0.389 !       0.63 eA-3
Q134 0.189 0.313 0.281 !       0.60 eA-3
Q135 0.299 0.383 0.141 !       0.59 eA-3
Q136 0.704 0.611 0.145 !       0.58 eA-3
C137 0.750 0.746 0.812 !       0.58 eA-3
Q138 0.830 0.667 0.810 !       0.58 eA-3
Q139 0.640 0.800 0.285 !       0.54 eA-3
Q140 0.531 0.275 0.273 !       0.54 eA-3
Q141 0.636 0.662 0.281 !       0.53 eA-3
Q142 0.383 0.272 0.098 !       0.53 eA-3
C143 0.802 0.796 0.354 !       0.53 eA-3
Q144 0.626 0.970 0.065 !       0.53 eA-3
Q145 0.359 0.573 0.122 !       0.53 eA-3
Q146 0.121 0.766 0.129 !       0.52 eA-3
Q147 0.507 0.049 0.382 !       0.52 eA-3
Q148 0.595 0.426 0.427 !       0.52 eA-3
Q149 0.901 0.411 0.436 !       0.51 eA-3
;
_refine_diff_density_max 0.568
_refine_diff_density_min -0.411
_refine_diff_density_rms 0.078
_refine_ls_extinction_method none
_refine_ls_goodness_of_fit_ref 1.048
_refine_ls_hydrogen_treatment constr
_refine_ls_matrix_type full
_refine_ls_number_parameters 328
_refine_ls_number_reflns 4844
_refine_ls_number_restraints 0
_refine_ls_restrained_S_all 1.048
_refine_ls_R_factor_all 0.1561
_refine_ls_R_factor_gt 0.0746
_refine_ls_shift/su_max 0.000
_refine_ls_shift/su_mean 0.000
_refine_ls_structure_factor_coef Fsqd
_refine_ls_weighting_details 'w=1/[\s^2^(Fo^2^)+(0.0992P)^2^+5.7602P] where P=(Fo^2^+2Fc^2^)/3'
_refine_ls_weighting_scheme calc
_refine_ls_wR_factor_gt 0.1877
_refine_ls_wR_factor_ref 0.2393
_reflns_Friedel_coverage 0.000
_reflns_number_gt 2584
_reflns_number_total 4844
_reflns_threshold_expression 'I > 2\s(I)'
_cod_data_source_file ao0c01930_si_001.cif
_cod_data_source_block 22019030_0m_sq
_cod_original_cell_volume 5495.1(11)
_cod_original_sg_symbol_H-M 'P 4/n'
_cod_database_code 1558131
_shelx_shelxl_version_number 2018/3
_shelx_space_group_comment
;
The symmetry employed for this shelxl refinement is uniquely defined
by the following loop, which should always be used as a source of
symmetry information in preference to the above space-group names.
They are only intended as comments.
;
_shelx_estimated_absorpt_t_max 0.991
_shelx_estimated_absorpt_t_min 0.979
_olex2_refinement_description
;
1. Fixed Uiso
 At 1.2 times of:
  All C(H) groups, All C(H,H) groups
 At 1.5 times of:
  All C(H,H,H) groups, All O(H) groups
2.a Secondary CH2 refined with riding coordinates:
 C24(H24A,H24B), C29(H29A,H29B), C28(H28A,H28B)
2.b Aromatic/amide H refined with riding coordinates:
 C1(H1), C20(H20), C17(H17), C13(H13), C2(H2), C5(H5), C10(H10), C21(H21),
 C11(H11), C12(H12), C4(H4)
2.c Idealised Me refined as rotating group:
 C25(H25A,H25B,H25C), C27(H27A,H27B,H27C)
2.d Idealised tetrahedral OH refined as rotating group:
 O3(H3)
;
_platon_squeeze_void_probe_radius 1.20
_olex2_submission_special_instructions 'No special instructions were received'

loop_
_space_group_symop_operation_xyz
'x, y, z'
'-x+1/2, -y+1/2, z'
'-y+1/2, x, z'
'y, -x+1/2, z'
'-x, -y, -z'
'x-1/2, y-1/2, -z'
'y-1/2, -x, -z'
'-y, x-1/2, -z'

loop_
_atom_site_label
_atom_site_type_symbol
_atom_site_fract_x
_atom_site_fract_y
_atom_site_fract_z
_atom_site_U_iso_or_equiv
_atom_site_adp_type
_atom_site_occupancy
_atom_site_site_symmetry_order
_atom_site_calc_flag
_atom_site_refinement_flags_posn
_atom_site_refinement_flags_adp
_atom_site_refinement_flags_occupancy
_atom_site_disorder_assembly
_atom_site_disorder_group
Cl1 Cl 0.80713(5) 1.06644(5) 0.28708(19) 0.0462(4) Uani 1 1 d . . . . .
O1 O 0.57561(12) 1.01144(11) 0.2618(4) 0.0322(8) Uani 1 1 d . . . . .
O3 O 0.65632(12) 0.87570(11) 0.5529(5) 0.0374(9) Uani 1 1 d . . . . .
H3 H 0.679619 0.896676 0.570501 0.056 Uiso 1 1 calc GR . . . .
O2 O 0.43645(12) 0.94654(12) 0.3425(5) 0.0388(9) Uani 1 1 d . . . . .
O5 O 0.46477(13) 0.73623(13) 0.8577(5) 0.0420(9) Uani 1 1 d . . . . .
O4 O 0.52675(14) 0.67754(14) 0.8447(5) 0.0490(10) Uani 1 1 d . . . . .
N1 N 0.56705(14) 0.82536(14) 0.5880(5) 0.0331(10) Uani 1 1 d . . . . .
N2 N 0.58460(15) 0.74487(15) 0.6407(6) 0.0358(10) Uani 1 1 d . . . . .
C6 C 0.66523(17) 0.97467(18) 0.3789(6) 0.0312(12) Uani 1 1 d . . . . .
C8 C 0.57139(18) 0.96656(17) 0.3505(6) 0.0313(12) Uani 1 1 d . . . . .
C9 C 0.53230(18) 1.03343(18) 0.1960(6) 0.0322(12) Uani 1 1 d . . . . .
C18 C 0.56883(18) 0.87455(17) 0.5086(6) 0.0327(12) Uani 1 1 d . . . . .
C1 C 0.67027(18) 1.02352(18) 0.4460(6) 0.0333(12) Uani 1 1 d . . . . .
H1 H 0.643541 1.037586 0.511435 0.040 Uiso 1 1 calc R . . . .
C22 C 0.53926(18) 0.75691(18) 0.7151(7) 0.0339(12) Uani 1 1 d . . . . .
C19 C 0.61594(18) 0.89968(18) 0.4910(6) 0.0321(12) Uani 1 1 d . . . . .
C14 C 0.48463(18) 1.01297(18) 0.2206(6) 0.0317(11) Uani 1 1 d . . . . .
C16 C 0.52536(17) 0.94337(17) 0.3737(6) 0.0287(11) Uani 1 1 d . . . . .
C20 C 0.60010(19) 0.78605(19) 0.5665(7) 0.0387(13) Uani 1 1 d . . . . .
H20 H 0.630852 0.788538 0.504568 0.046 Uiso 1 1 calc R . . . .
C17 C 0.52514(18) 0.89571(18) 0.4541(6) 0.0314(11) Uani 1 1 d . . . . .
H17 H 0.494060 0.878300 0.470085 0.038 Uiso 1 1 calc R . . . .
C7 C 0.61740(17) 0.94643(17) 0.4067(6) 0.0297(11) Uani 1 1 d . . . . .
C13 C 0.44312(18) 1.03825(19) 0.1485(6) 0.0351(12) Uani 1 1 d . . . . .
H13 H 0.410016 1.024999 0.163860 0.042 Uiso 1 1 calc R . . . .
C2 C 0.71379(18) 1.05158(19) 0.4180(7) 0.0369(13) Uani 1 1 d . . . . .
H2 H 0.716811 1.084761 0.463301 0.044 Uiso 1 1 calc R . . . .
C5 C 0.70474(19) 0.95509(19) 0.2836(7) 0.0367(12) Uani 1 1 d . . . . .
H5 H 0.701575 0.922281 0.235410 0.044 Uiso 1 1 calc R . . . .
C15 C 0.47775(19) 0.96556(18) 0.3147(6) 0.0327(12) Uani 1 1 d . . . . .
C10 C 0.54027(19) 1.07747(19) 0.1026(6) 0.0368(13) Uani 1 1 d . . . . .
H10 H 0.573312 1.090902 0.087679 0.044 Uiso 1 1 calc R . . . .
C3 C 0.75272(18) 1.03089(19) 0.3237(7) 0.0372(13) Uani 1 1 d . . . . .
C23 C 0.5102(2) 0.71930(19) 0.8116(6) 0.0353(12) Uani 1 1 d . . . . .
C21 C 0.52753(19) 0.80629(19) 0.6820(6) 0.0356(12) Uani 1 1 d . . . . .
H21 H 0.497982 0.823931 0.716942 0.043 Uiso 1 1 calc R . . . .
C11 C 0.4986(2) 1.10093(19) 0.0326(7) 0.0398(13) Uani 1 1 d . . . . .
H11 H 0.503170 1.130720 -0.033214 0.048 Uiso 1 1 calc R . . . .
C12 C 0.4497(2) 1.08177(19) 0.0564(7) 0.0393(13) Uani 1 1 d . . . . .
H12 H 0.421327 1.098787 0.009085 0.047 Uiso 1 1 calc R . . . .
C4 C 0.74872(19) 0.98242(19) 0.2571(7) 0.0385(13) Uani 1 1 d . . . . .
H4 H 0.775874 0.968150 0.194166 0.046 Uiso 1 1 calc R . . . .
C24 C 0.4324(2) 0.7022(2) 0.9539(7) 0.0489(15) Uani 1 1 d . . . . .
H24A H 0.410973 0.722376 1.031819 0.059 Uiso 1 1 calc R . . . .
H24B H 0.453814 0.679652 1.024049 0.059 Uiso 1 1 calc R . . . .
C25 C 0.3995(2) 0.6710(2) 0.8430(8) 0.0554(16) Uani 1 1 d . . . . .
H25A H 0.379989 0.693117 0.767491 0.083 Uiso 1 1 calc GR . . . .
H25B H 0.376262 0.651117 0.913491 0.083 Uiso 1 1 calc GR . . . .
H25C H 0.420465 0.648134 0.774825 0.083 Uiso 1 1 calc GR . . . .
C29 C 0.2787(2) 0.7544(2) 0.7478(9) 0.0651(18) Uani 1 1 d . . . . .
H29A H 0.293457 0.738724 0.850922 0.078 Uiso 1 1 calc R . . . .
H29B H 0.293670 0.737328 0.647653 0.078 Uiso 1 1 calc R . . . .
C28 C 0.2931(3) 0.8106(2) 0.7437(9) 0.070(2) Uani 1 1 d . . . . .
H28A H 0.276732 0.826668 0.644152 0.085 Uiso 1 1 calc R . . . .
H28B H 0.279740 0.827238 0.847105 0.085 Uiso 1 1 calc R . . . .
C27 C 0.3494(3) 0.8199(3) 0.7339(11) 0.090(2) Uani 1 1 d . . . . .
H27A H 0.362620 0.805991 0.627265 0.135 Uiso 1 1 calc GR . . . .
H27B H 0.366164 0.803281 0.830136 0.135 Uiso 1 1 calc GR . . . .
H27C H 0.356064 0.856333 0.738136 0.135 Uiso 1 1 calc GR . . . .

loop_
_atom_site_aniso_label
_atom_site_aniso_U_11
_atom_site_aniso_U_22
_atom_site_aniso_U_33
_atom_site_aniso_U_23
_atom_site_aniso_U_13
_atom_site_aniso_U_12
Cl1 0.0325(7) 0.0406(8) 0.0656(10) 0.0104(7) 0.0025(7) -0.0056(6)
O1 0.0286(18) 0.0280(18) 0.040(2) 0.0020(16) 0.0030(16) -0.0024(14)
O3 0.0281(19) 0.0258(18) 0.058(2) 0.0023(18) -0.0057(18) -0.0021(15)
O2 0.0288(19) 0.038(2) 0.050(2) -0.0002(17) 0.0029(17) -0.0024(16)
O5 0.036(2) 0.041(2) 0.049(2) 0.0052(18) 0.0059(18) -0.0065(17)
O4 0.053(2) 0.036(2) 0.058(3) 0.0030(19) 0.003(2) -0.0030(18)
N1 0.030(2) 0.030(2) 0.040(3) 0.003(2) -0.004(2) -0.0019(19)
N2 0.034(2) 0.026(2) 0.047(3) -0.002(2) 0.002(2) -0.0051(19)
C6 0.027(3) 0.029(3) 0.038(3) 0.004(2) -0.001(2) 0.000(2)
C8 0.035(3) 0.027(3) 0.033(3) 0.002(2) 0.002(2) -0.001(2)
C9 0.032(3) 0.031(3) 0.034(3) -0.006(2) 0.000(2) 0.003(2)
C18 0.034(3) 0.025(3) 0.039(3) 0.001(2) 0.002(2) 0.001(2)
C1 0.027(3) 0.035(3) 0.038(3) -0.001(2) -0.002(2) 0.000(2)
C22 0.034(3) 0.031(3) 0.038(3) -0.002(2) -0.001(2) 0.000(2)
C19 0.030(3) 0.029(3) 0.038(3) -0.002(2) -0.001(2) 0.002(2)
C14 0.031(3) 0.032(3) 0.033(3) -0.007(2) 0.003(2) 0.002(2)
C16 0.026(3) 0.029(3) 0.031(3) -0.004(2) 0.002(2) 0.000(2)
C20 0.031(3) 0.037(3) 0.048(3) -0.005(3) 0.001(3) -0.001(2)
C17 0.025(3) 0.033(3) 0.036(3) -0.004(2) -0.001(2) 0.000(2)
C7 0.026(3) 0.028(3) 0.035(3) -0.002(2) -0.001(2) 0.000(2)
C13 0.029(3) 0.039(3) 0.038(3) -0.007(3) -0.001(2) 0.003(2)
C2 0.036(3) 0.031(3) 0.044(3) 0.004(2) -0.006(3) -0.003(2)
C5 0.037(3) 0.032(3) 0.041(3) 0.001(2) 0.001(3) 0.001(2)
C15 0.031(3) 0.031(3) 0.036(3) -0.004(2) -0.003(2) -0.002(2)
C10 0.039(3) 0.037(3) 0.035(3) 0.004(2) 0.004(2) 0.000(2)
C3 0.025(3) 0.034(3) 0.052(3) 0.013(3) -0.003(3) -0.003(2)
C23 0.043(3) 0.027(3) 0.036(3) -0.004(2) -0.005(3) 0.001(2)
C21 0.035(3) 0.035(3) 0.037(3) 0.003(2) 0.004(2) -0.007(2)
C11 0.050(3) 0.033(3) 0.037(3) 0.000(2) 0.001(3) 0.008(3)
C12 0.040(3) 0.036(3) 0.042(3) -0.002(3) -0.008(3) 0.009(2)
C4 0.032(3) 0.033(3) 0.050(3) 0.004(3) 0.003(3) 0.003(2)
C24 0.054(4) 0.046(3) 0.048(3) 0.009(3) 0.006(3) -0.016(3)
C25 0.060(4) 0.053(4) 0.053(4) 0.003(3) 0.001(3) -0.011(3)
C29 0.077(4) 0.055(4) 0.063(4) -0.007(3) 0.004(3) 0.006(4)
C28 0.089(6) 0.059(4) 0.063(5) -0.009(4) -0.007(4) 0.003(4)
C27 0.088(6) 0.079(5) 0.103(6) -0.011(5) -0.001(5) -0.010(4)

loop_
_atom_type_symbol
_atom_type_description
_atom_type_scat_dispersion_real
_atom_type_scat_dispersion_imag
_atom_type_scat_source
C C 0.0033 0.0016 'International Tables Vol C Tables 4.2.6.8 and 6.1.1.4'
H H 0.0000 0.0000 'International Tables Vol C Tables 4.2.6.8 and 6.1.1.4'
Cl Cl 0.1484 0.1585 'International Tables Vol C Tables 4.2.6.8 and 6.1.1.4'
N N 0.0061 0.0033 'International Tables Vol C Tables 4.2.6.8 and 6.1.1.4'
O O 0.0106 0.0060 'International Tables Vol C Tables 4.2.6.8 and 6.1.1.4'

loop_
_geom_angle_atom_site_label_1
_geom_angle_atom_site_label_2
_geom_angle_atom_site_label_3
_geom_angle
_geom_angle_site_symmetry_1
_geom_angle_site_symmetry_3
_geom_angle_publ_flag
C8 O1 C9 118.9(4) . . ?
C19 O3 H3 109.5 . . ?
C23 O5 C24 117.7(4) . . ?
C20 N1 C18 127.6(4) . . ?
C20 N1 C21 105.9(4) . . ?
C21 N1 C18 126.0(4) . . ?
C20 N2 C22 105.8(4) . . ?
C1 C6 C7 119.3(4) . . ?
C5 C6 C1 118.4(4) . . ?
C5 C6 C7 122.3(4) . . ?
O1 C8 C7 114.6(4) . . ?
C16 C8 O1 121.5(4) . . ?
C16 C8 C7 123.9(4) . . ?
O1 C9 C14 122.4(4) . . ?
O1 C9 C10 115.1(4) . . ?
C14 C9 C10 122.5(5) . . ?
C19 C18 N1 119.5(4) . . ?
C17 C18 N1 118.8(4) . . ?
C17 C18 C19 121.7(4) . . ?
C6 C1 H1 119.6 . . ?
C2 C1 C6 120.8(5) . . ?
C2 C1 H1 119.6 . . ?
N2 C22 C23 121.4(4) . . ?
C21 C22 N2 109.8(4) . . ?
C21 C22 C23 128.8(5) . . ?
O3 C19 C18 116.4(4) . . ?
O3 C19 C7 124.7(4) . . ?
C7 C19 C18 118.9(4) . . ?
C9 C14 C13 118.0(4) . . ?
C9 C14 C15 121.1(4) . . ?
C13 C14 C15 120.9(4) . . ?
C8 C16 C17 117.5(4) . . ?
C8 C16 C15 122.7(4) . . ?
C17 C16 C15 119.8(4) . . ?
N1 C20 H20 123.9 . . ?
N2 C20 N1 112.3(5) . . ?
N2 C20 H20 123.9 . . ?
C18 C17 C16 120.6(4) . . ?
C18 C17 H17 119.7 . . ?
C16 C17 H17 119.7 . . ?
C8 C7 C6 120.1(4) . . ?
C8 C7 C19 117.4(4) . . ?
C19 C7 C6 122.4(4) . . ?
C14 C13 H13 119.5 . . ?
C12 C13 C14 120.9(5) . . ?
C12 C13 H13 119.5 . . ?
C1 C2 H2 120.3 . . ?
C3 C2 C1 119.4(5) . . ?
C3 C2 H2 120.3 . . ?
C6 C5 H5 119.4 . . ?
C4 C5 C6 121.3(5) . . ?
C4 C5 H5 119.4 . . ?
O2 C15 C14 123.5(5) . . ?
O2 C15 C16 123.1(4) . . ?
C16 C15 C14 113.3(4) . . ?
C9 C10 H10 121.1 . . ?
C11 C10 C9 117.8(5) . . ?
C11 C10 H10 121.1 . . ?
C2 C3 Cl1 119.4(4) . . ?
C2 C3 C4 120.7(5) . . ?
C4 C3 Cl1 119.9(4) . . ?
O5 C23 C22 112.6(4) . . ?
O4 C23 O5 124.8(5) . . ?
O4 C23 C22 122.6(5) . . ?
N1 C21 H21 126.9 . . ?
C22 C21 N1 106.3(4) . . ?
C22 C21 H21 126.9 . . ?
C10 C11 H11 119.3 . . ?
C10 C11 C12 121.4(5) . . ?
C12 C11 H11 119.3 . . ?
C13 C12 C11 119.4(5) . . ?
C13 C12 H12 120.3 . . ?
C11 C12 H12 120.3 . . ?
C5 C4 C3 119.3(5) . . ?
C5 C4 H4 120.4 . . ?
C3 C4 H4 120.4 . . ?
O5 C24 H24A 109.1 . . ?
O5 C24 H24B 109.1 . . ?
O5 C24 C25 112.5(5) . . ?
H24A C24 H24B 107.8 . . ?
C25 C24 H24A 109.1 . . ?
C25 C24 H24B 109.1 . . ?
C24 C25 H25A 109.5 . . ?
C24 C25 H25B 109.5 . . ?
C24 C25 H25C 109.5 . . ?
H25A C25 H25B 109.5 . . ?
H25A C25 H25C 109.5 . . ?
H25B C25 H25C 109.5 . . ?
C29 C29 H29A 109.0 2_565 . ?
C29 C29 H29B 109.0 2_565 . ?
H29A C29 H29B 107.8 . . ?
C28 C29 C29 113.0(7) . 2_565 ?
C28 C29 H29A 109.0 . . ?
C28 C29 H29B 109.0 . . ?
C29 C28 H28A 108.8 . . ?
C29 C28 H28B 108.8 . . ?
H28A C28 H28B 107.7 . . ?
C27 C28 C29 113.7(6) . . ?
C27 C28 H28A 108.8 . . ?
C27 C28 H28B 108.8 . . ?
C28 C27 H27A 109.5 . . ?
C28 C27 H27B 109.5 . . ?
C28 C27 H27C 109.5 . . ?
H27A C27 H27B 109.5 . . ?
H27A C27 H27C 109.5 . . ?
H27B C27 H27C 109.5 . . ?

loop_
_geom_bond_atom_site_label_1
_geom_bond_atom_site_label_2
_geom_bond_distance
_geom_bond_site_symmetry_2
_geom_bond_publ_flag
Cl1 C3 1.742(5) . ?
O1 C8 1.381(5) . ?
O1 C9 1.384(6) . ?
O3 H3 0.8400 . ?
O3 C19 1.333(5) . ?
O2 C15 1.221(6) . ?
O5 C23 1.333(6) . ?
O5 C24 1.453(6) . ?
O4 C23 1.215(6) . ?
N1 C18 1.443(6) . ?
N1 C20 1.368(6) . ?
N1 C21 1.375(6) . ?
N2 C22 1.371(6) . ?
N2 C20 1.301(6) . ?
C6 C1 1.401(7) . ?
C6 C7 1.484(6) . ?
C6 C5 1.386(7) . ?
C8 C16 1.374(6) . ?
C8 C7 1.399(6) . ?
C9 C14 1.385(7) . ?
C9 C10 1.392(7) . ?
C18 C19 1.418(7) . ?
C18 C17 1.353(6) . ?
C1 H1 0.9500 . ?
C1 C2 1.386(7) . ?
C22 C23 1.467(7) . ?
C22 C21 1.366(7) . ?
C19 C7 1.403(7) . ?
C14 C13 1.404(7) . ?
C14 C15 1.467(7) . ?
C16 C17 1.410(7) . ?
C16 C15 1.464(7) . ?
C20 H20 0.9500 . ?
C17 H17 0.9500 . ?
C13 H13 0.9500 . ?
C13 C12 1.371(7) . ?
C2 H2 0.9500 . ?
C2 C3 1.381(7) . ?
C5 H5 0.9500 . ?
C5 C4 1.384(7) . ?
C10 H10 0.9500 . ?
C10 C11 1.378(7) . ?
C3 C4 1.388(7) . ?
C21 H21 0.9500 . ?
C11 H11 0.9500 . ?
C11 C12 1.401(7) . ?
C12 H12 0.9500 . ?
C4 H4 0.9500 . ?
C24 H24A 0.9900 . ?
C24 H24B 0.9900 . ?
C24 C25 1.483(8) . ?
C25 H25A 0.9800 . ?
C25 H25B 0.9800 . ?
C25 H25C 0.9800 . ?
C29 C29 1.537(12) 2_565 ?
C29 H29A 0.9900 . ?
C29 H29B 0.9900 . ?
C29 C28 1.535(9) . ?
C28 H28A 0.9900 . ?
C28 H28B 0.9900 . ?
C28 C27 1.510(9) . ?
C27 H27A 0.9800 . ?
C27 H27B 0.9800 . ?
C27 H27C 0.9800 . ?

loop_
_platon_squeeze_void_nr
_platon_squeeze_void_average_x
_platon_squeeze_void_average_y
_platon_squeeze_void_average_z
_platon_squeeze_void_volume
_platon_squeeze_void_count_electrons
_platon_squeeze_void_content
1 0.250 0.250 -0.033 394 108 ' '
2 0.750 0.750 0.032 393 108 ' '
